data_4344803
loop_
_publ_author_name
'Plundrich, Gudrun T.'
'Wadepohl, Hubert'
'Gade, Lutz H.'

_publ_section_title
;
 Synthesis and Reactivity of Group 4 Metal Benzyl Complexes Supported by
 Carbazolide-Based PNP Pincer Ligands.
;
_journal_issue 1
_journal_name_full 'Inorganic chemistry'
_journal_page_first 353
_journal_paper_doi 10.1021/acs.inorgchem.5b02498
_journal_volume 55
_journal_year 2015
_chemical_formula_moiety 'C65 H61 I N P3 Zr'
_chemical_formula_sum 'C67 H66 I N O0.5 P3 Zr'
_chemical_formula_weight 1204.23
_chemical_properties_physical 'air-sensitive, moisture-sensitive'
_space_group_crystal_system triclinic
_space_group_IT_number 2
_space_group_name_Hall '-P 1'
_space_group_name_H-M_alt 'P -1'
_symmetry_cell_setting triclinic
_symmetry_Int_Tables_number 2
_symmetry_space_group_name_Hall '-P 1'
_symmetry_space_group_name_H-M 'P -1'
_atom_sites_solution_hydrogens mixed
_atom_sites_solution_primary iterative
_atom_sites_solution_secondary difmap
_audit_block_code ga_gp42
_audit_creation_date
;
'Mon Oct 12 14:56:20 2015'
;
_audit_creation_method
;
Olex2 1.2
(compiled 2015.09.30 svn.r3233 for OlexSys, GUI svn.r5103)
;
_audit_update_record '23.10.2015 18:40:08 CEST UTC+02:00  encif 1.36'
_cell_angle_alpha 82.5449(13)
_cell_angle_beta 78.4729(12)
_cell_angle_gamma 65.6661(14)
_cell_formula_units_Z 2
_cell_length_a 11.76549(16)
_cell_length_b 12.14184(19)
_cell_length_c 22.1227(3)
_cell_measurement_reflns_used 20929
_cell_measurement_temperature 120(1)
_cell_measurement_theta_max 28.4410
_cell_measurement_theta_min 3.6380
_cell_volume 2817.51(8)
_computing_cell_refinement
;
CrysAlisPro, Agilent Technologies,
Version 1.171.37.35h (release 09-02-2015 CrysAlis171 .NET)
(compiled Feb  9 2015,16:26:32)
;
_computing_data_collection
;
CrysAlisPro, Agilent Technologies,
Version 1.171.37.35h (release 09-02-2015 CrysAlis171 .NET)
(compiled Feb  9 2015,16:26:32)
;
_computing_data_reduction
;
CrysAlisPro, Agilent Technologies,
Version 1.171.37.35h (release 09-02-2015 CrysAlis171 .NET)
(compiled Feb  9 2015,16:26:32)
;
_computing_molecular_graphics 'Olex2 (Dolomanov et al., 2009)'
_computing_publication_material 'encif (Wadepohl, 2009-15); encifer 1.5 (CCDC, 2014)'
_computing_structure_refinement 'ShelXL (Sheldrick, 2015)'
_computing_structure_solution 'SUPERFLIP (Palatinus, 2007-2009)'
_diffrn_ambient_environment 'perfluoro polyether oil / N~2~'
_diffrn_ambient_temperature 120(1)
_diffrn_detector 'CCD plate'
_diffrn_detector_area_resol_mean 7.9621
_diffrn_detector_type Eos
_diffrn_measured_fraction_theta_full 0.998
_diffrn_measured_fraction_theta_max 0.916
_diffrn_measurement_details
;
  1 omega  -20.00   61.00   0.5000    5.0000
omega____ theta____ kappa____ phi______ frames
    -       18.6161  -99.0000   60.0000 162

  2 omega  -46.00   36.00   0.5000    5.0000
omega____ theta____ kappa____ phi______ frames
    -       18.6161  -57.0000 -180.0000 164

  3 omega    1.00   83.00   0.5000    5.0000
omega____ theta____ kappa____ phi______ frames
    -       18.6161   57.0000   90.0000 164

  4 omega    1.00   83.00   0.5000    5.0000
omega____ theta____ kappa____ phi______ frames
    -       18.6161   38.0000    0.0000 164

  5 omega    1.00   83.00   0.5000    5.0000
omega____ theta____ kappa____ phi______ frames
    -       18.6161   57.0000 -120.0000 164

  6 omega  -44.00   39.00   0.5000    5.0000
omega____ theta____ kappa____ phi______ frames
    -       18.6161  -77.0000  -60.0000 166

  7 omega  -50.00   40.00   0.5000    5.0000
omega____ theta____ kappa____ phi______ frames
    -       18.6161  -57.0000   90.0000 180

  8 omega  -11.00   89.00   0.5000    5.0000
omega____ theta____ kappa____ phi______ frames
    -       18.6161   77.0000   60.0000 200

  9 omega  -20.00   61.00   0.5000    5.0000
omega____ theta____ kappa____ phi______ frames
    -       18.6161  -99.0000  -60.0000 162

 10 omega  -11.00   89.00   0.5000    5.0000
omega____ theta____ kappa____ phi______ frames
    -       18.6161   77.0000  -90.0000 200

 11 omega   -3.00   87.00   0.5000    5.0000
omega____ theta____ kappa____ phi______ frames
    -       18.6161   57.0000 -180.0000 180

 12 omega  -20.00   61.00   0.5000    5.0000
omega____ theta____ kappa____ phi______ frames
    -       18.6161  -99.0000  150.0000 162

 13 omega   -3.00   47.00   0.5000    5.0000
omega____ theta____ kappa____ phi______ frames
    -       18.6161   57.0000  -30.0000 100

 14 omega  -50.00   40.00   0.5000    5.0000
omega____ theta____ kappa____ phi______ frames
    -       18.6161  -57.0000    0.0000 180

;
_diffrn_measurement_device 'four-circle diffractometer'
_diffrn_measurement_device_type 'Agilent SuperNova, Dual, Cu at zero, Eos'
_diffrn_measurement_method '\w scans'
_diffrn_measurement_specimen_support 'polyimid foil'
_diffrn_orient_matrix_UB_11 0.0347343000
_diffrn_orient_matrix_UB_12 -0.0088243000
_diffrn_orient_matrix_UB_13 -0.0303832000
_diffrn_orient_matrix_UB_21 -0.0539722000
_diffrn_orient_matrix_UB_22 0.0428953000
_diffrn_orient_matrix_UB_23 -0.0119439000
_diffrn_orient_matrix_UB_31 0.0193981000
_diffrn_orient_matrix_UB_32 0.0469501000
_diffrn_orient_matrix_UB_33 0.0028223000
_diffrn_radiation_monochromator mirror
_diffrn_radiation_probe x-ray
_diffrn_radiation_type 'Mo K\a'
_diffrn_radiation_wavelength 0.71073
_diffrn_reflns_av_R_equivalents 0.0546
_diffrn_reflns_av_unetI/netI 0.0503
_diffrn_reflns_laue_measured_fraction_full 0.998
_diffrn_reflns_laue_measured_fraction_max 0.916
_diffrn_reflns_limit_h_max 15
_diffrn_reflns_limit_h_min -15
_diffrn_reflns_limit_k_max 16
_diffrn_reflns_limit_k_min -16
_diffrn_reflns_limit_l_max 29
_diffrn_reflns_limit_l_min -29
_diffrn_reflns_number 67397
_diffrn_reflns_point_group_measured_fraction_full 0.998
_diffrn_reflns_point_group_measured_fraction_max 0.916
_diffrn_reflns_theta_full 25.242
_diffrn_reflns_theta_max 28.988
_diffrn_reflns_theta_min 3.227
_diffrn_source 'microfocus X-Ray tube'
_exptl_absorpt_coefficient_mu 0.872
_exptl_absorpt_correction_T_max 0.976
_exptl_absorpt_correction_T_min 0.958
_exptl_absorpt_correction_type gaussian
_exptl_absorpt_process_details
;
CrysAlisPro, Agilent Technologies,
Version 1.171.37.35h (release 09-02-2015 CrysAlis171 .NET)
(compiled Feb  9 2015,16:26:32)
Numerical absorption correction based on gaussian integration over
            a multifaceted crystal model
Empirical absorption correction using spherical harmonics,
 implemented in SCALE3 ABSPACK scaling algorithm.
;
_exptl_crystal_colour red
_exptl_crystal_colour_primary red
_exptl_crystal_density_diffrn 1.419
_exptl_crystal_description irregular
_exptl_crystal_F_000 1234
_exptl_crystal_size_max 0.171
_exptl_crystal_size_mid 0.153
_exptl_crystal_size_min 0.092
_refine_diff_density_max 1.291
_refine_diff_density_min -2.212
_refine_diff_density_rms 0.125
_refine_ls_extinction_method none
_refine_ls_goodness_of_fit_ref 1.042
_refine_ls_hydrogen_treatment mixed
_refine_ls_matrix_type full
_refine_ls_number_parameters 674
_refine_ls_number_reflns 13722
_refine_ls_number_restraints 102
_refine_ls_restrained_S_all 1.040
_refine_ls_R_factor_all 0.0657
_refine_ls_R_factor_gt 0.0505
_refine_ls_shift/su_max 0.001
_refine_ls_shift/su_mean 0.000
_refine_ls_structure_factor_coef Fsqd
_refine_ls_weighting_details 'w=1/[\s^2^(Fo^2^)+(0.0486P)^2^+10.7312P] where P=(Fo^2^+2Fc^2^)/3'
_refine_ls_weighting_scheme calc
_refine_ls_wR_factor_gt 0.1245
_refine_ls_wR_factor_ref 0.1335
_reflns_Friedel_coverage 0.000
_reflns_number_gt 11171
_reflns_number_total 13722
_reflns_threshold_expression 'I > 2\s(I)'
_cod_data_source_file ic5b02498_si_002.cif
_cod_data_source_block ga_gp42_sq
_cod_original_formula_sum 'C67 H66 I N O0.50 P3 Zr'
_cod_database_code 4344803
_audit_block_refno 2548
_audit_block_usercomment 'gp768, red irregular'
_chemical_oxdiff_formula 'C56 H61 N P3 Zr (C4H10O)0.5'
_chemical_oxdiff_usercomment 'gp768, red irregular'
_shelx_space_group_comment
;
The symmetry employed for this shelxl refinement is uniquely defined
by the following loop, which should always be used as a source of
symmetry information in preference to the above space-group names.
They are only intended as comments.
;
_shelx_estimated_absorpt_t_max 0.918
_shelx_estimated_absorpt_t_min 0.918
_reflns_odcompleteness_completeness 99.82
_reflns_odcompleteness_iscentric 1
_reflns_odcompleteness_theta 26.32
_shelxl_version_number 2014/7
_olex2_refinement_description
;
1. Fixed Uiso
 At 1.2 times of:
  All C(H) groups, All C(H,H) groups
 At 1.5 times of:
  All C(H,H,H) groups
2. Restrained distances
 C20-C21A \\sim C20-C22A \\sim C20-C23A \\sim C20-C21B \\sim C20-C22B \\sim
C20-C23B
 with sigma of 0.02
 C21A-C22A \\sim C21A-C23A \\sim C22A-C23A \\sim C21B-C22B \\sim C21B-C23B
\\sim C22B-C23B
 with sigma of 0.02
3. Uiso/Uaniso restraints and constraints
C21A \\sim C22A \\sim C23A \\sim C21B \\sim C22B \\sim C23B: within 1.6A with
sigma of 0.02 and sigma for terminal atoms of 0.02
4. Rigid body (RIGU) restrains
 C20, C21A, C22A, C23A, C21B, C22B, C23B
 with sigma for 1-2 distances of 0.004 and sigma for 1-3 distances of 0.004
5. Others
 Sof(C21B)=Sof(H21D)=Sof(H21E)=Sof(H21F)=Sof(C22B)=Sof(H22D)=Sof(H22E)=
 Sof(H22F)=Sof(C23B)=Sof(H23D)=Sof(H23E)=Sof(H23F)=1-FVAR(1)
 Sof(C21A)=Sof(H21A)=Sof(H21B)=Sof(H21C)=Sof(C22A)=Sof(H22A)=Sof(H22B)=
 Sof(H22C)=Sof(C23A)=Sof(H23A)=Sof(H23B)=Sof(H23C)=FVAR(1)
6.a Secondary CH2 refined with riding coordinates:
 C14(H14A,H14B), C48(H48A,H48B)
6.b Me refined with riding coordinates:
 C21A(H21A,H21B,H21C), C22A(H22A,H22B,H22C), C23A(H23A,H23B,H23C), C21B(H21D,
 H21E,H21F), C22B(H22D,H22E,H22F), C23B(H23D,H23E,H23F)
6.c Aromatic/amide H refined with riding coordinates:
 C4(H4), C6(H6), C9(H9), C11(H11), C25(H25), C26(H26), C27(H27), C28(H28),
 C29(H29), C31(H31), C32(H32), C33(H33), C34(H34), C35(H35), C37(H37), C38(H38),
  C39(H39), C40(H40), C41(H41), C43(H43), C44(H44), C45(H45), C46(H46),
 C47(H47), C51(H51), C52(H52), C53(H53), C54(H54), C56(H56), C57(H57), C58(H58),
  C59(H59), C60(H60), C62(H62), C63(H63), C64(H64), C65(H65), C66(H66)
6.d Idealised Me refined as rotating group:
 C17(H17A,H17B,H17C), C18(H18A,H18B,H18C), C19(H19A,H19B,H19C)
;
_olex2_submission_special_instructions 'No special instructions were received'
_cell_oxdiff_length_a 11.76549(16)
_cell_oxdiff_length_b 12.14184(19)
_cell_oxdiff_length_c 22.1227(3)
_cell_oxdiff_angle_alpha 82.5449(13)
_cell_oxdiff_angle_beta 78.4729(12)
_cell_oxdiff_angle_gamma 65.6661(14)
_cell_oxdiff_volume 2817.51(7)
_cell_oxdiff_measurement_reflns_used 20929
_platon_squeeze_void_probe_radius 1.20

loop_
_symmetry_equiv_pos_as_xyz
'x, y, z'
'-x, -y, -z'

loop_
_atom_site_label
_atom_site_type_symbol
_atom_site_fract_x
_atom_site_fract_y
_atom_site_fract_z
_atom_site_U_iso_or_equiv
_atom_site_adp_type
_atom_site_occupancy
_atom_site_site_symmetry_order
_atom_site_calc_flag
_atom_site_refinement_flags_posn
_atom_site_refinement_flags_adp
_atom_site_refinement_flags_occupancy
_atom_site_disorder_assembly
_atom_site_disorder_group
I I 0.69757(3) 1.34370(3) 0.24988(2) 0.02897(9) Uani 1 1 d . . . . .
Zr Zr 0.87815(3) 1.10155(3) 0.23902(2) 0.01085(8) Uani 1 1 d . . . . .
P1 P 0.92134(8) 1.11108(8) 0.35948(4) 0.01319(18) Uani 1 1 d . . . . .
P2 P 0.67374(8) 1.04177(8) 0.28044(4) 0.01417(18) Uani 1 1 d . . . . .
P3 P 1.16901(9) 1.04865(9) 0.15358(4) 0.01568(19) Uani 1 1 d . . . . .
N1 N 0.9636(3) 0.9149(3) 0.27350(13) 0.0124(6) Uani 1 1 d . . . . .
C2 C 0.9457(3) 0.8401(3) 0.23654(16) 0.0140(7) Uani 1 1 d . . . . .
C3 C 0.8557(3) 0.8825(3) 0.19727(16) 0.0140(7) Uani 1 1 d . . . . .
C4 C 0.8571(3) 0.7976(3) 0.15990(16) 0.0168(7) Uani 1 1 d . . . . .
H4 H 0.8004 0.8237 0.1309 0.020 Uiso 1 1 calc R . . . .
C5 C 0.9398(4) 0.6746(3) 0.16377(17) 0.0194(8) Uani 1 1 d . . . . .
C6 C 1.0192(4) 0.6345(3) 0.20831(17) 0.0183(7) Uani 1 1 d . . . . .
H6 H 1.0716 0.5510 0.2131 0.022 Uiso 1 1 calc R . . . .
C7 C 1.0214(3) 0.7174(3) 0.24580(17) 0.0157(7) Uani 1 1 d . . . . .
C8 C 1.0874(3) 0.7125(3) 0.29551(16) 0.0143(7) Uani 1 1 d . . . . .
C9 C 1.1754(3) 0.6170(3) 0.32581(17) 0.0168(7) Uani 1 1 d . . . . .
H9 H 1.2009 0.5363 0.3147 0.020 Uiso 1 1 calc R . . . .
C10 C 1.2258(3) 0.6398(3) 0.37197(17) 0.0157(7) Uani 1 1 d . . . . .
C11 C 1.1857(3) 0.7608(3) 0.38683(17) 0.0167(7) Uani 1 1 d . . . . .
H11 H 1.2186 0.7765 0.4191 0.020 Uiso 1 1 calc R . . . .
C12 C 1.0997(3) 0.8594(3) 0.35669(16) 0.0133(7) Uani 1 1 d . . . . .
C13 C 1.0494(3) 0.8339(3) 0.31087(16) 0.0127(7) Uani 1 1 d . . . . .
C14 C 1.0731(3) 0.9861(3) 0.37274(17) 0.0156(7) Uani 1 1 d . . . . .
H14A H 1.1422 1.0082 0.3491 0.019 Uiso 1 1 calc R . . . .
H14B H 1.0788 0.9829 0.4170 0.019 Uiso 1 1 calc R . . . .
C15 C 0.7644(3) 1.0097(3) 0.20305(16) 0.0136(7) Uani 1 1 d . . . . .
H15 H 0.720(4) 1.035(4) 0.176(2) 0.016 Uiso 1 1 d R . . . .
C16 C 0.9434(4) 0.5830(4) 0.12064(19) 0.0261(9) Uani 1 1 d . . . . .
C17 C 0.8377(5) 0.6375(5) 0.0816(2) 0.0415(12) Uani 1 1 d . . . . .
H17A H 0.7556 0.6635 0.1087 0.062 Uiso 1 1 calc GR . . . .
H17B H 0.8443 0.5766 0.0545 0.062 Uiso 1 1 calc GR . . . .
H17C H 0.8456 0.7074 0.0563 0.062 Uiso 1 1 calc GR . . . .
C18 C 0.9326(6) 0.4723(5) 0.1579(2) 0.0426(13) Uani 1 1 d . . . . .
H18A H 1.0055 0.4312 0.1794 0.064 Uiso 1 1 calc GR . . . .
H18B H 0.9305 0.4167 0.1301 0.064 Uiso 1 1 calc GR . . . .
H18C H 0.8546 0.4976 0.1883 0.064 Uiso 1 1 calc GR . . . .
C19 C 1.0698(5) 0.5429(4) 0.0764(2) 0.0379(11) Uani 1 1 d . . . . .
H19A H 1.0779 0.6137 0.0523 0.057 Uiso 1 1 calc GR . . . .
H19B H 1.0727 0.4853 0.0483 0.057 Uiso 1 1 calc GR . . . .
H19C H 1.1394 0.5042 0.1002 0.057 Uiso 1 1 calc GR . . . .
C20 C 1.3279(3) 0.5367(3) 0.40397(17) 0.0181(7) Uani 1 1 d D U . . .
C24 C 0.8067(3) 1.0968(3) 0.42569(17) 0.0180(7) Uani 1 1 d . . . . .
C25 C 0.8302(4) 0.9933(4) 0.46475(17) 0.0205(8) Uani 1 1 d . . . . .
H25 H 0.9095 0.9266 0.4577 0.025 Uiso 1 1 calc R . . . .
C26 C 0.7388(4) 0.9861(4) 0.51416(18) 0.0267(9) Uani 1 1 d . . . . .
H26 H 0.7553 0.9144 0.5402 0.032 Uiso 1 1 calc R . . . .
C27 C 0.6240(4) 1.0836(5) 0.5251(2) 0.0377(12) Uani 1 1 d . . . . .
H27 H 0.5612 1.0790 0.5586 0.045 Uiso 1 1 calc R . . . .
C28 C 0.6007(4) 1.1887(5) 0.4870(2) 0.0487(15) Uani 1 1 d . . . . .
H28 H 0.5226 1.2564 0.4952 0.058 Uiso 1 1 calc R . . . .
C29 C 0.6910(4) 1.1949(4) 0.4371(2) 0.0378(12) Uani 1 1 d . . . . .
H29 H 0.6739 1.2661 0.4106 0.045 Uiso 1 1 calc R . . . .
C30 C 0.9484(3) 1.2393(3) 0.38018(17) 0.0176(7) Uani 1 1 d . . . . .
C31 C 0.9794(4) 1.2367(4) 0.4383(2) 0.0267(9) Uani 1 1 d . . . . .
H31 H 0.9802 1.1720 0.4676 0.032 Uiso 1 1 calc R . . . .
C32 C 1.0092(4) 1.3286(4) 0.4533(2) 0.0334(10) Uani 1 1 d . . . . .
H32 H 1.0338 1.3246 0.4922 0.040 Uiso 1 1 calc R . . . .
C33 C 1.0029(4) 1.4252(4) 0.4118(2) 0.0342(10) Uani 1 1 d . . . . .
H33 H 1.0218 1.4886 0.4223 0.041 Uiso 1 1 calc R . . . .
C34 C 0.9694(4) 1.4299(4) 0.3553(2) 0.0272(9) Uani 1 1 d . . . . .
H34 H 0.9640 1.4972 0.3271 0.033 Uiso 1 1 calc R . . . .
C35 C 0.9434(3) 1.3370(3) 0.33904(18) 0.0202(8) Uani 1 1 d . . . . .
H35 H 0.9221 1.3404 0.2994 0.024 Uiso 1 1 calc R . . . .
C36 C 0.5112(3) 1.1340(3) 0.27001(17) 0.0163(7) Uani 1 1 d . . . . .
C37 C 0.4122(4) 1.1280(4) 0.31502(18) 0.0210(8) Uani 1 1 d . . . . .
H37 H 0.4302 1.0724 0.3497 0.025 Uiso 1 1 calc R . . . .
C38 C 0.2875(4) 1.2025(4) 0.3097(2) 0.0252(9) Uani 1 1 d . . . . .
H38 H 0.2209 1.1971 0.3406 0.030 Uiso 1 1 calc R . . . .
C39 C 0.2598(4) 1.2840(4) 0.25992(19) 0.0229(8) Uani 1 1 d . . . . .
H39 H 0.1745 1.3349 0.2566 0.027 Uiso 1 1 calc R . . . .
C40 C 0.3568(4) 1.2915(4) 0.21466(19) 0.0231(8) Uani 1 1 d . . . . .
H40 H 0.3379 1.3478 0.1803 0.028 Uiso 1 1 calc R . . . .
C41 C 0.4815(4) 1.2171(4) 0.21940(18) 0.0212(8) Uani 1 1 d . . . . .
H41 H 0.5475 1.2225 0.1881 0.025 Uiso 1 1 calc R . . . .
C42 C 0.6708(3) 0.9005(3) 0.31820(17) 0.0178(7) Uani 1 1 d . . . . .
C43 C 0.7089(4) 0.8632(4) 0.37555(19) 0.0264(9) Uani 1 1 d . . . . .
H43 H 0.7301 0.9146 0.3960 0.032 Uiso 1 1 calc R . . . .
C44 C 0.7163(4) 0.7514(4) 0.4035(2) 0.0355(11) Uani 1 1 d . . . . .
H44 H 0.7415 0.7273 0.4430 0.043 Uiso 1 1 calc R . . . .
C45 C 0.6877(4) 0.6768(4) 0.3743(2) 0.0374(12) Uani 1 1 d . . . . .
H45 H 0.6927 0.6008 0.3937 0.045 Uiso 1 1 calc R . . . .
C46 C 0.6510(5) 0.7103(4) 0.3165(2) 0.0374(11) Uani 1 1 d . . . . .
H46 H 0.6328 0.6568 0.2960 0.045 Uiso 1 1 calc R . . . .
C47 C 0.6412(4) 0.8232(4) 0.2888(2) 0.0267(9) Uani 1 1 d . . . . .
H47 H 0.6142 0.8475 0.2497 0.032 Uiso 1 1 calc R . . . .
C48 C 1.0767(3) 1.1252(3) 0.21987(16) 0.0165(7) Uani 1 1 d . . . . .
H48A H 1.0612 1.2122 0.2136 0.020 Uiso 1 1 calc R . . . .
H48B H 1.1214 1.0913 0.2557 0.020 Uiso 1 1 calc R . . . .
C49 C 1.0586(3) 1.0867(3) 0.10160(16) 0.0154(7) Uani 1 1 d . . . . .
C50 C 0.9323(3) 1.1205(3) 0.13099(16) 0.0150(7) Uani 1 1 d . . . . .
C51 C 0.8431(4) 1.1654(3) 0.09059(17) 0.0199(8) Uani 1 1 d . . . . .
H51 H 0.7560 1.1904 0.1077 0.024 Uiso 1 1 calc R . . . .
C52 C 0.8762(4) 1.1747(4) 0.02690(17) 0.0226(8) Uani 1 1 d . . . . .
H52 H 0.8122 1.2086 0.0016 0.027 Uiso 1 1 calc R . . . .
C53 C 1.0034(4) 1.1345(4) -0.00010(17) 0.0233(8) Uani 1 1 d . . . . .
H53 H 1.0265 1.1373 -0.0438 0.028 Uiso 1 1 calc R . . . .
C54 C 1.0949(4) 1.0907(3) 0.03722(17) 0.0196(8) Uani 1 1 d . . . . .
H54 H 1.1819 1.0634 0.0196 0.023 Uiso 1 1 calc R . . . .
C55 C 1.2419(3) 0.8887(4) 0.17198(18) 0.0204(8) Uani 1 1 d . . . . .
C56 C 1.2296(4) 0.8063(4) 0.1392(2) 0.0262(9) Uani 1 1 d . . . . .
H56 H 1.1760 0.8338 0.1087 0.031 Uiso 1 1 calc R . . . .
C57 C 1.2955(5) 0.6831(4) 0.1508(3) 0.0403(12) Uani 1 1 d . . . . .
H57 H 1.2884 0.6262 0.1276 0.048 Uiso 1 1 calc R . . . .
C58 C 1.3718(5) 0.6433(5) 0.1961(3) 0.0457(14) Uani 1 1 d . . . . .
H58 H 1.4162 0.5590 0.2043 0.055 Uiso 1 1 calc R . . . .
C59 C 1.3833(4) 0.7253(5) 0.2292(2) 0.0409(13) Uani 1 1 d . . . . .
H59 H 1.4368 0.6973 0.2598 0.049 Uiso 1 1 calc R . . . .
C60 C 1.3182(4) 0.8473(4) 0.2185(2) 0.0314(10) Uani 1 1 d . . . . .
H60 H 1.3246 0.9035 0.2424 0.038 Uiso 1 1 calc R . . . .
C61 C 1.2986(4) 1.0888(4) 0.11376(18) 0.0227(8) Uani 1 1 d . . . . .
C62 C 1.4247(4) 1.0059(5) 0.1054(2) 0.0352(11) Uani 1 1 d . . . . .
H62 H 1.4460 0.9250 0.1219 0.042 Uiso 1 1 calc R . . . .
C63 C 1.5191(5) 1.0421(6) 0.0729(2) 0.0453(13) Uani 1 1 d . . . . .
H63 H 1.6049 0.9859 0.0680 0.054 Uiso 1 1 calc R . . . .
C64 C 1.4889(5) 1.1582(6) 0.0479(2) 0.0436(13) Uani 1 1 d . . . . .
H64 H 1.5538 1.1817 0.0254 0.052 Uiso 1 1 calc R . . . .
C65 C 1.3647(5) 1.2412(5) 0.0552(2) 0.0400(12) Uani 1 1 d . . . . .
H65 H 1.3442 1.3214 0.0376 0.048 Uiso 1 1 calc R . . . .
C66 C 1.2701(4) 1.2067(4) 0.0883(2) 0.0316(10) Uani 1 1 d . . . . .
H66 H 1.1849 1.2641 0.0937 0.038 Uiso 1 1 calc R . . . .
C21A C 1.2846(5) 0.5301(5) 0.4733(2) 0.0269(12) Uani 0.771(6) 1 d D U P A 1
H21A H 1.2064 0.5162 0.4816 0.040 Uiso 0.771(6) 1 calc R . P A 1
H21B H 1.3503 0.4634 0.4925 0.040 Uiso 0.771(6) 1 calc R . P A 1
H21C H 1.2691 0.6065 0.4904 0.040 Uiso 0.771(6) 1 calc R . P A 1
C22A C 1.3610(5) 0.4111(4) 0.3796(2) 0.0234(11) Uani 0.771(6) 1 d D U P A 1
H22A H 1.3893 0.4128 0.3348 0.035 Uiso 0.771(6) 1 calc R . P A 1
H22B H 1.4286 0.3492 0.3998 0.035 Uiso 0.771(6) 1 calc R . P A 1
H22C H 1.2860 0.3919 0.3887 0.035 Uiso 0.771(6) 1 calc R . P A 1
C23A C 1.4503(5) 0.5586(5) 0.3910(3) 0.0239(11) Uani 0.771(6) 1 d D U P A 1
H23A H 1.4785 0.5629 0.3463 0.036 Uiso 0.771(6) 1 calc R . P A 1
H23B H 1.4347 0.6349 0.4082 0.036 Uiso 0.771(6) 1 calc R . P A 1
H23C H 1.5159 0.4919 0.4103 0.036 Uiso 0.771(6) 1 calc R . P A 1
C21B C 1.2738(14) 0.4439(13) 0.4342(7) 0.023(3) Uani 0.229(6) 1 d D U P A 2
H21D H 1.1993 0.4830 0.4649 0.034 Uiso 0.229(6) 1 calc R . P A 2
H21E H 1.2498 0.4121 0.4025 0.034 Uiso 0.229(6) 1 calc R . P A 2
H21F H 1.3379 0.3774 0.4544 0.034 Uiso 0.229(6) 1 calc R . P A 2
C22B C 1.4429(13) 0.4811(14) 0.3562(6) 0.029(4) Uani 0.229(6) 1 d D U P A 2
H22D H 1.4750 0.5426 0.3378 0.043 Uiso 0.229(6) 1 calc R . P A 2
H22E H 1.5083 0.4148 0.3758 0.043 Uiso 0.229(6) 1 calc R . P A 2
H22F H 1.4201 0.4495 0.3239 0.043 Uiso 0.229(6) 1 calc R . P A 2
C23B C 1.3667(16) 0.5817(14) 0.4561(7) 0.028(3) Uani 0.229(6) 1 d D U P A 2
H23D H 1.2924 0.6182 0.4875 0.042 Uiso 0.229(6) 1 calc R . P A 2
H23E H 1.4311 0.5131 0.4751 0.042 Uiso 0.229(6) 1 calc R . P A 2
H23F H 1.4011 0.6421 0.4386 0.042 Uiso 0.229(6) 1 calc R . P A 2

loop_
_atom_site_aniso_label
_atom_site_aniso_U_11
_atom_site_aniso_U_22
_atom_site_aniso_U_33
_atom_site_aniso_U_23
_atom_site_aniso_U_13
_atom_site_aniso_U_12
I 0.02575(15) 0.02546(15) 0.03246(16) -0.00049(11) -0.00328(11) -0.00790(11)
Zr 0.00982(15) 0.01208(16) 0.00894(15) 0.00040(12) -0.00043(11) -0.00340(12)
P1 0.0122(4) 0.0142(4) 0.0111(4) -0.0013(3) -0.0017(3) -0.0031(3)
P2 0.0113(4) 0.0173(4) 0.0127(4) 0.0032(3) -0.0020(3) -0.0055(3)
P3 0.0138(4) 0.0194(5) 0.0136(4) -0.0022(4) 0.0009(3) -0.0074(4)
N1 0.0104(13) 0.0121(14) 0.0138(14) 0.0000(11) -0.0033(11) -0.0031(11)
C2 0.0148(16) 0.0164(17) 0.0117(16) 0.0014(13) -0.0012(13) -0.0081(14)
C3 0.0154(16) 0.0162(17) 0.0105(16) 0.0009(13) -0.0021(13) -0.0070(14)
C4 0.0194(18) 0.0211(18) 0.0131(17) -0.0002(14) -0.0041(14) -0.0107(15)
C5 0.028(2) 0.0213(19) 0.0134(17) 0.0004(14) -0.0042(15) -0.0146(16)
C6 0.0229(19) 0.0134(17) 0.0182(18) -0.0006(14) -0.0042(15) -0.0063(15)
C7 0.0157(17) 0.0136(16) 0.0180(17) 0.0030(14) -0.0064(14) -0.0056(14)
C8 0.0146(16) 0.0136(16) 0.0139(16) 0.0012(13) -0.0029(13) -0.0052(13)
C9 0.0178(17) 0.0110(16) 0.0201(18) 0.0031(14) -0.0047(14) -0.0045(14)
C10 0.0136(16) 0.0161(17) 0.0166(17) 0.0038(14) -0.0042(13) -0.0055(14)
C11 0.0130(16) 0.0220(18) 0.0145(17) 0.0000(14) -0.0040(13) -0.0057(14)
C12 0.0085(15) 0.0150(16) 0.0144(16) -0.0018(13) -0.0015(13) -0.0025(13)
C13 0.0123(16) 0.0131(16) 0.0129(16) 0.0024(13) -0.0030(13) -0.0056(13)
C14 0.0121(16) 0.0168(17) 0.0173(17) -0.0020(14) -0.0049(13) -0.0038(14)
C15 0.0111(16) 0.0180(17) 0.0111(16) 0.0022(13) -0.0047(13) -0.0045(13)
C16 0.042(2) 0.022(2) 0.0187(19) -0.0033(16) -0.0098(18) -0.0140(18)
C17 0.057(3) 0.038(3) 0.038(3) -0.012(2) -0.022(2) -0.017(2)
C18 0.081(4) 0.037(3) 0.031(2) 0.001(2) -0.012(3) -0.044(3)
C19 0.053(3) 0.026(2) 0.030(2) -0.0074(19) -0.001(2) -0.013(2)
C20 0.0174(17) 0.0144(17) 0.0209(18) 0.0029(14) -0.0067(14) -0.0042(14)
C24 0.0139(17) 0.0232(19) 0.0143(17) 0.0011(14) -0.0030(14) -0.0052(15)
C25 0.0199(18) 0.0230(19) 0.0137(17) 0.0009(15) -0.0036(14) -0.0040(15)
C26 0.026(2) 0.034(2) 0.0163(19) 0.0078(17) -0.0028(16) -0.0119(18)
C27 0.021(2) 0.055(3) 0.021(2) 0.014(2) 0.0042(17) -0.006(2)
C28 0.017(2) 0.057(3) 0.035(3) 0.019(2) 0.0059(19) 0.011(2)
C29 0.021(2) 0.039(3) 0.028(2) 0.016(2) 0.0048(18) 0.0042(19)
C30 0.0136(17) 0.0158(17) 0.0196(18) -0.0053(14) -0.0037(14) -0.0004(14)
C31 0.031(2) 0.023(2) 0.023(2) -0.0051(16) -0.0078(17) -0.0043(17)
C32 0.038(3) 0.030(2) 0.034(2) -0.0133(19) -0.014(2) -0.008(2)
C33 0.035(2) 0.025(2) 0.045(3) -0.016(2) -0.006(2) -0.0096(19)
C34 0.025(2) 0.0190(19) 0.033(2) -0.0077(17) 0.0057(17) -0.0069(16)
C35 0.0167(18) 0.0203(19) 0.0201(19) -0.0061(15) 0.0028(15) -0.0050(15)
C36 0.0130(16) 0.0177(17) 0.0173(18) 0.0001(14) -0.0031(14) -0.0053(14)
C37 0.0167(18) 0.0223(19) 0.0210(19) 0.0014(15) 0.0003(15) -0.0069(15)
C38 0.0154(18) 0.026(2) 0.029(2) 0.0007(17) 0.0031(16) -0.0067(16)
C39 0.0129(17) 0.0223(19) 0.031(2) -0.0009(16) -0.0053(15) -0.0036(15)
C40 0.0200(19) 0.023(2) 0.024(2) 0.0049(16) -0.0094(16) -0.0048(16)
C41 0.0141(17) 0.025(2) 0.0212(19) 0.0040(16) -0.0027(15) -0.0060(15)
C42 0.0143(17) 0.0202(18) 0.0173(18) 0.0053(14) -0.0010(14) -0.0077(14)
C43 0.024(2) 0.035(2) 0.022(2) 0.0106(17) -0.0078(16) -0.0149(18)
C44 0.027(2) 0.040(3) 0.035(2) 0.021(2) -0.0120(19) -0.013(2)
C45 0.025(2) 0.026(2) 0.053(3) 0.019(2) -0.001(2) -0.0110(19)
C46 0.037(3) 0.029(2) 0.051(3) 0.002(2) -0.004(2) -0.021(2)
C47 0.030(2) 0.031(2) 0.024(2) 0.0063(17) -0.0056(17) -0.0188(19)
C48 0.0183(17) 0.0222(18) 0.0127(16) -0.0025(14) 0.0007(14) -0.0127(15)
C49 0.0185(17) 0.0132(16) 0.0135(17) -0.0006(13) -0.0012(14) -0.0060(14)
C50 0.0163(17) 0.0166(17) 0.0112(16) 0.0019(13) -0.0004(13) -0.0071(14)
C51 0.0177(18) 0.0221(19) 0.0156(18) 0.0023(15) -0.0019(14) -0.0050(15)
C52 0.028(2) 0.027(2) 0.0144(18) 0.0071(15) -0.0090(15) -0.0118(17)
C53 0.032(2) 0.025(2) 0.0107(17) 0.0023(15) -0.0010(15) -0.0118(17)
C54 0.0194(18) 0.0222(19) 0.0138(17) -0.0031(14) 0.0048(14) -0.0077(15)
C55 0.0118(17) 0.0241(19) 0.0191(18) 0.0023(15) 0.0014(14) -0.0036(15)
C56 0.023(2) 0.020(2) 0.028(2) -0.0019(16) 0.0006(17) -0.0027(16)
C57 0.039(3) 0.024(2) 0.049(3) -0.002(2) -0.002(2) -0.007(2)
C58 0.028(2) 0.028(2) 0.052(3) 0.018(2) 0.007(2) 0.006(2)
C59 0.019(2) 0.049(3) 0.035(3) 0.017(2) -0.0020(19) 0.000(2)
C60 0.021(2) 0.043(3) 0.023(2) 0.0030(19) -0.0016(17) -0.0085(19)
C61 0.0202(19) 0.034(2) 0.0160(18) -0.0078(16) 0.0043(15) -0.0143(17)
C62 0.022(2) 0.045(3) 0.034(2) 0.002(2) 0.0048(18) -0.014(2)
C63 0.021(2) 0.067(4) 0.043(3) -0.001(3) 0.008(2) -0.020(2)
C64 0.036(3) 0.073(4) 0.033(3) -0.009(3) 0.011(2) -0.039(3)
C65 0.049(3) 0.045(3) 0.036(3) -0.005(2) 0.008(2) -0.034(3)
C66 0.032(2) 0.032(2) 0.034(2) -0.0060(19) 0.0085(19) -0.020(2)
C21A 0.026(3) 0.024(3) 0.020(2) 0.002(2) -0.004(2) 0.000(2)
C22A 0.020(2) 0.018(2) 0.029(3) 0.000(2) -0.011(2) -0.0018(19)
C23A 0.018(2) 0.021(2) 0.032(3) 0.000(2) -0.007(2) -0.0055(19)
C21B 0.021(6) 0.017(6) 0.027(7) 0.010(5) -0.016(5) -0.003(5)
C22B 0.024(6) 0.019(7) 0.032(6) 0.009(5) -0.008(5) 0.002(5)
C23B 0.027(7) 0.020(6) 0.033(6) 0.005(5) -0.022(5) -0.001(5)

loop_
_atom_type_symbol
_atom_type_description
_atom_type_scat_dispersion_real
_atom_type_scat_dispersion_imag
_atom_type_scat_source
C C 0.0033 0.0016 'International Tables Vol C Tables 4.2.6.8 and 6.1.1.4'
H H 0.0000 0.0000 'International Tables Vol C Tables 4.2.6.8 and 6.1.1.4'
I I -0.4742 1.8119 'International Tables Vol C Tables 4.2.6.8 and 6.1.1.4'
N N 0.0061 0.0033 'International Tables Vol C Tables 4.2.6.8 and 6.1.1.4'
P P 0.1023 0.0942 'International Tables Vol C Tables 4.2.6.8 and 6.1.1.4'
Zr Zr -2.9673 0.5597 'International Tables Vol C Tables 4.2.6.8 and 6.1.1.4'
O O 0.0106 0.0060 'International Tables Vol C Tables 4.2.6.8 and 6.1.1.4'

loop_
_exptl_crystal_face_index_h
_exptl_crystal_face_index_k
_exptl_crystal_face_index_l
_exptl_crystal_face_perp_dist
_exptl_oxdiff_crystal_face_indexfrac_h
_exptl_oxdiff_crystal_face_indexfrac_k
_exptl_oxdiff_crystal_face_indexfrac_l
_exptl_oxdiff_crystal_face_x
_exptl_oxdiff_crystal_face_y
_exptl_oxdiff_crystal_face_z
-3 14 -2 0.0767 -3.0006 14.0011 -1.9974 -0.1671 0.7864 0.5935
12 10 -14 0.0739 12.0004 10.0019 -14.0020 0.7540 -0.0514 0.6629
16 6 12 0.0807 16.0019 6.0012 11.9989 0.1383 -0.7495 0.6260
-16 -6 -12 0.0807 -16.0019 -6.0012 -11.9989 -0.1383 0.7495 -0.6260
-5 2 27 0.0556 -4.9993 1.9993 27.0036 -1.0117 0.0331 0.0731
3 -14 2 0.0767 3.0006 -14.0011 1.9974 0.1671 -0.7864 -0.5935
-12 -10 14 0.0739 -12.0004 -10.0019 14.0020 -0.7540 0.0514 -0.6629
-9 -16 -16 0.0663 -9.0013 -16.0015 -16.0021 0.3147 -0.0094 -0.9710
-2 6 27 0.0695 -1.9991 5.9998 27.0036 -0.9428 0.0427 0.3191
1 9 -24 0.0647 0.9989 9.0014 -24.0008 0.6845 0.6189 0.3743
-6 -1 -31 0.0611 -6.0019 -0.9997 -31.0017 0.7423 0.6513 -0.2509
8 3 -24 0.0455 7.9997 3.0013 -24.0032 0.9807 -0.0163 0.2283
3 -3 30 0.0843 3.0016 -3.0007 30.0015 -0.7808 -0.6491 0.0020
-2 14 5 0.0724 -2.0003 13.9906 5.0169 -0.3454 0.6482 0.6322
8 -5 -19 0.0558 7.9936 -4.9918 -18.9985 0.8989 -0.4186 -0.1329
-3 -3 28 0.0502 -2.9966 -3.0052 27.9814 -0.9277 -0.3014 -0.1203
4 3 -28 0.0381 3.9957 3.0054 -27.9817 0.9624 0.2475 0.1396
3 7 30 0.0819 2.9968 6.9892 29.9925 -0.8689 -0.2202 0.4709
8 10 -20 0.0615 7.9914 9.9999 -19.9775 0.7963 0.2362 0.5681
9 -6 20 0.0766 8.9935 -6.0003 19.9787 -0.2417 -0.9814 -0.0509
13 15 10 0.0866 12.9868 14.9905 10.0118 0.0146 -0.1775 0.9840
13 -5 3 0.0766 12.9897 -4.9964 2.9883 0.4045 -0.9511 0.0258

loop_
_geom_angle_atom_site_label_1
_geom_angle_atom_site_label_2
_geom_angle_atom_site_label_3
_geom_angle
P1 Zr I 87.66(2)
P2 Zr I 84.55(2)
P2 Zr P1 94.09(3)
N1 Zr I 152.68(8)
N1 Zr P1 74.01(8)
N1 Zr P2 76.92(8)
N1 Zr C15 77.32(11)
N1 Zr C48 92.90(12)
N1 Zr C50 111.37(12)
C15 Zr I 101.53(9)
C15 Zr P1 131.37(9)
C15 Zr P2 40.98(9)
C15 Zr C48 143.31(12)
C48 Zr I 102.65(9)
C48 Zr P1 76.87(9)
C48 Zr P2 168.05(9)
C50 Zr I 94.63(9)
C50 Zr P1 150.31(9)
C50 Zr P2 115.60(9)
C50 Zr C15 77.18(12)
C50 Zr C48 73.74(12)
C14 P1 Zr 109.33(12)
C24 P1 Zr 118.73(12)
C24 P1 C14 104.56(17)
C24 P1 C30 101.37(17)
C30 P1 Zr 120.70(12)
C30 P1 C14 99.50(16)
C15 P2 Zr 58.02(11)
C36 P2 Zr 126.25(12)
C36 P2 C15 105.98(16)
C42 P2 Zr 128.58(12)
C42 P2 C15 107.88(17)
C42 P2 C36 105.02(17)
C48 P3 C49 103.52(17)
C48 P3 C55 110.40(18)
C48 P3 C61 118.14(18)
C49 P3 C55 113.21(18)
C49 P3 C61 107.23(18)
C55 P3 C61 104.58(19)
C2 N1 Zr 109.2(2)
C2 N1 C13 104.2(3)
C13 N1 Zr 145.2(2)
C3 C2 N1 123.4(3)
C3 C2 C7 123.1(3)
C7 C2 N1 113.3(3)
C2 C3 C4 116.1(3)
C2 C3 C15 116.4(3)
C4 C3 C15 127.4(3)
C3 C4 H4 118.9
C3 C4 C5 122.3(3)
C5 C4 H4 118.9
C4 C5 C16 121.6(3)
C6 C5 C4 119.2(3)
C6 C5 C16 119.2(3)
C5 C6 H6 120.0
C7 C6 C5 119.9(3)
C7 C6 H6 120.0
C2 C7 C8 104.9(3)
C6 C7 C2 118.7(3)
C6 C7 C8 136.4(3)
C9 C8 C7 132.8(3)
C9 C8 C13 120.7(3)
C13 C8 C7 106.5(3)
C8 C9 H9 119.9
C10 C9 C8 120.2(3)
C10 C9 H9 119.9
C9 C10 C11 118.0(3)
C9 C10 C20 121.2(3)
C11 C10 C20 120.7(3)
C10 C11 H11 118.2
C12 C11 C10 123.6(3)
C12 C11 H11 118.2
C11 C12 C14 118.7(3)
C13 C12 C11 117.2(3)
C13 C12 C14 124.0(3)
N1 C13 C8 111.0(3)
C12 C13 N1 128.8(3)
C12 C13 C8 120.2(3)
P1 C14 H14A 107.5
P1 C14 H14B 107.5
C12 C14 P1 119.1(2)
C12 C14 H14A 107.5
C12 C14 H14B 107.5
H14A C14 H14B 107.0
Zr C15 H15 128(3)
P2 C15 Zr 81.00(14)
P2 C15 H15 113(3)
C3 C15 Zr 103.0(2)
C3 C15 P2 113.4(2)
C3 C15 H15 114(3)
C17 C16 C5 112.2(4)
C17 C16 C19 107.7(4)
C18 C16 C5 110.4(3)
C18 C16 C17 108.8(4)
C18 C16 C19 108.8(4)
C19 C16 C5 108.8(4)
C16 C17 H17A 109.5
C16 C17 H17B 109.5
C16 C17 H17C 109.5
H17A C17 H17B 109.5
H17A C17 H17C 109.5
H17B C17 H17C 109.5
C16 C18 H18A 109.5
C16 C18 H18B 109.5
C16 C18 H18C 109.5
H18A C18 H18B 109.5
H18A C18 H18C 109.5
H18B C18 H18C 109.5
C16 C19 H19A 109.5
C16 C19 H19B 109.5
C16 C19 H19C 109.5
H19A C19 H19B 109.5
H19A C19 H19C 109.5
H19B C19 H19C 109.5
C10 C20 C22A 112.4(3)
C10 C20 C23B 112.6(7)
C21A C20 C10 110.9(3)
C21A C20 C22A 107.8(4)
C21A C20 C23A 109.3(4)
C23A C20 C10 109.4(3)
C23A C20 C22A 106.9(3)
C21B C20 C10 108.5(6)
C21B C20 C23B 107.0(7)
C22B C20 C10 108.5(7)
C22B C20 C21B 111.5(8)
C22B C20 C23B 108.8(8)
C25 C24 P1 123.0(3)
C25 C24 C29 119.2(4)
C29 C24 P1 117.8(3)
C24 C25 H25 119.6
C24 C25 C26 120.8(4)
C26 C25 H25 119.6
C25 C26 H26 120.1
C27 C26 C25 119.7(4)
C27 C26 H26 120.1
C26 C27 H27 120.1
C26 C27 C28 119.9(4)
C28 C27 H27 120.1
C27 C28 H28 119.9
C29 C28 C27 120.3(4)
C29 C28 H28 119.9
C24 C29 H29 120.0
C28 C29 C24 120.1(4)
C28 C29 H29 120.0
C31 C30 P1 119.3(3)
C35 C30 P1 122.0(3)
C35 C30 C31 118.7(4)
C30 C31 H31 119.9
C32 C31 C30 120.3(4)
C32 C31 H31 119.9
C31 C32 H32 120.0
C33 C32 C31 120.0(4)
C33 C32 H32 120.0
C32 C33 H33 120.0
C34 C33 C32 120.0(4)
C34 C33 H33 120.0
C33 C34 H34 119.7
C33 C34 C35 120.5(4)
C35 C34 H34 119.7
C30 C35 C34 120.5(4)
C30 C35 H35 119.8
C34 C35 H35 119.8
C37 C36 P2 119.7(3)
C37 C36 C41 118.2(3)
C41 C36 P2 122.0(3)
C36 C37 H37 119.7
C38 C37 C36 120.7(4)
C38 C37 H37 119.7
C37 C38 H38 119.8
C39 C38 C37 120.4(4)
C39 C38 H38 119.8
C38 C39 H39 120.1
C38 C39 C40 119.8(4)
C40 C39 H39 120.1
C39 C40 H40 119.9
C39 C40 C41 120.2(4)
C41 C40 H40 119.9
C36 C41 H41 119.7
C40 C41 C36 120.6(4)
C40 C41 H41 119.7
C43 C42 P2 119.5(3)
C43 C42 C47 118.7(4)
C47 C42 P2 121.5(3)
C42 C43 H43 119.6
C42 C43 C44 120.8(4)
C44 C43 H43 119.6
C43 C44 H44 120.0
C45 C44 C43 120.0(4)
C45 C44 H44 120.0
C44 C45 H45 119.6
C44 C45 C46 120.9(4)
C46 C45 H45 119.6
C45 C46 H46 120.3
C45 C46 C47 119.3(4)
C47 C46 H46 120.3
C42 C47 C46 120.3(4)
C42 C47 H47 119.8
C46 C47 H47 119.8
Zr C48 H48A 110.0
Zr C48 H48B 110.0
P3 C48 Zr 108.47(17)
P3 C48 H48A 110.0
P3 C48 H48B 110.0
H48A C48 H48B 108.4
C50 C49 P3 113.9(3)
C54 C49 P3 122.3(3)
C54 C49 C50 123.6(3)
C49 C50 Zr 122.0(3)
C51 C50 Zr 123.5(3)
C51 C50 C49 114.5(3)
C50 C51 H51 118.5
C52 C51 C50 123.0(4)
C52 C51 H51 118.5
C51 C52 H52 119.9
C51 C52 C53 120.1(4)
C53 C52 H52 119.9
C52 C53 H53 120.3
C54 C53 C52 119.3(3)
C54 C53 H53 120.3
C49 C54 H54 120.3
C53 C54 C49 119.3(4)
C53 C54 H54 120.3
C56 C55 P3 121.1(3)
C56 C55 C60 119.6(4)
C60 C55 P3 119.2(3)
C55 C56 H56 120.0
C55 C56 C57 120.0(4)
C57 C56 H56 120.0
C56 C57 H57 120.1
C58 C57 C56 119.8(5)
C58 C57 H57 120.1
C57 C58 H58 119.9
C59 C58 C57 120.3(4)
C59 C58 H58 119.9
C58 C59 H59 119.8
C60 C59 C58 120.5(5)
C60 C59 H59 119.8
C55 C60 H60 120.1
C59 C60 C55 119.7(5)
C59 C60 H60 120.1
C62 C61 P3 123.1(3)
C66 C61 P3 118.3(3)
C66 C61 C62 118.6(4)
C61 C62 H62 120.0
C63 C62 C61 120.1(5)
C63 C62 H62 120.0
C62 C63 H63 119.8
C64 C63 C62 120.4(5)
C64 C63 H63 119.8
C63 C64 H64 119.7
C63 C64 C65 120.5(4)
C65 C64 H64 119.7
C64 C65 H65 120.2
C64 C65 C66 119.6(5)
C66 C65 H65 120.2
C61 C66 H66 119.6
C65 C66 C61 120.9(5)
C65 C66 H66 119.6
C20 C21A H21A 109.5
C20 C21A H21B 109.5
C20 C21A H21C 109.5
H21A C21A H21B 109.5
H21A C21A H21C 109.5
H21B C21A H21C 109.5
C20 C22A H22A 109.5
C20 C22A H22B 109.5
C20 C22A H22C 109.5
H22A C22A H22B 109.5
H22A C22A H22C 109.5
H22B C22A H22C 109.5
C20 C23A H23A 109.5
C20 C23A H23B 109.5
C20 C23A H23C 109.5
H23A C23A H23B 109.5
H23A C23A H23C 109.5
H23B C23A H23C 109.5
C20 C21B H21D 109.5
C20 C21B H21E 109.5
C20 C21B H21F 109.5
H21D C21B H21E 109.5
H21D C21B H21F 109.5
H21E C21B H21F 109.5
C20 C22B H22D 109.5
C20 C22B H22E 109.5
C20 C22B H22F 109.5
H22D C22B H22E 109.5
H22D C22B H22F 109.5
H22E C22B H22F 109.5
C20 C23B H23D 109.5
C20 C23B H23E 109.5
C20 C23B H23F 109.5
H23D C23B H23E 109.5
H23D C23B H23F 109.5
H23E C23B H23F 109.5

loop_
_geom_bond_atom_site_label_1
_geom_bond_atom_site_label_2
_geom_bond_distance
I Zr 2.8368(4)
Zr P1 2.8361(9)
Zr P2 2.7451(9)
Zr N1 2.171(3)
Zr C15 2.358(4)
Zr C48 2.418(3)
Zr C50 2.354(3)
P1 C14 1.855(4)
P1 C24 1.826(4)
P1 C30 1.840(4)
P2 C15 1.823(4)
P2 C36 1.819(4)
P2 C42 1.819(4)
P3 C48 1.755(4)
P3 C49 1.785(4)
P3 C55 1.798(4)
P3 C61 1.817(4)
N1 C2 1.398(4)
N1 C13 1.404(4)
C2 C3 1.394(5)
C2 C7 1.398(5)
C3 C4 1.396(5)
C3 C15 1.478(5)
C4 H4 0.9500
C4 C5 1.410(5)
C5 C6 1.396(5)
C5 C16 1.539(5)
C6 H6 0.9500
C6 C7 1.395(5)
C7 C8 1.450(5)
C8 C9 1.397(5)
C8 C13 1.420(5)
C9 H9 0.9500
C9 C10 1.386(5)
C10 C11 1.407(5)
C10 C20 1.543(5)
C11 H11 0.9500
C11 C12 1.401(5)
C12 C13 1.395(5)
C12 C14 1.514(5)
C14 H14A 0.9900
C14 H14B 0.9900
C15 H15 0.82(4)
C16 C17 1.528(6)
C16 C18 1.522(6)
C16 C19 1.534(7)
C17 H17A 0.9800
C17 H17B 0.9800
C17 H17C 0.9800
C18 H18A 0.9800
C18 H18B 0.9800
C18 H18C 0.9800
C19 H19A 0.9800
C19 H19B 0.9800
C19 H19C 0.9800
C20 C21A 1.518(6)
C20 C22A 1.553(6)
C20 C23A 1.536(6)
C20 C21B 1.531(10)
C20 C22B 1.505(11)
C20 C23B 1.554(10)
C24 C25 1.389(5)
C24 C29 1.393(6)
C25 H25 0.9500
C25 C26 1.393(5)
C26 H26 0.9500
C26 C27 1.382(6)
C27 H27 0.9500
C27 C28 1.392(7)
C28 H28 0.9500
C28 C29 1.390(6)
C29 H29 0.9500
C30 C31 1.398(5)
C30 C35 1.386(5)
C31 H31 0.9500
C31 C32 1.394(6)
C32 H32 0.9500
C32 C33 1.380(7)
C33 H33 0.9500
C33 C34 1.371(7)
C34 H34 0.9500
C34 C35 1.389(6)
C35 H35 0.9500
C36 C37 1.393(5)
C36 C41 1.402(5)
C37 H37 0.9500
C37 C38 1.391(5)
C38 H38 0.9500
C38 C39 1.375(6)
C39 H39 0.9500
C39 C40 1.385(6)
C40 H40 0.9500
C40 C41 1.387(5)
C41 H41 0.9500
C42 C43 1.388(5)
C42 C47 1.395(6)
C43 H43 0.9500
C43 C44 1.393(6)
C44 H44 0.9500
C44 C45 1.357(7)
C45 H45 0.9500
C45 C46 1.389(7)
C46 H46 0.9500
C46 C47 1.396(6)
C47 H47 0.9500
C48 H48A 0.9900
C48 H48B 0.9900
C49 C50 1.407(5)
C49 C54 1.403(5)
C50 C51 1.406(5)
C51 H51 0.9500
C51 C52 1.388(5)
C52 H52 0.9500
C52 C53 1.397(6)
C53 H53 0.9500
C53 C54 1.376(6)
C54 H54 0.9500
C55 C56 1.378(6)
C55 C60 1.406(6)
C56 H56 0.9500
C56 C57 1.389(6)
C57 H57 0.9500
C57 C58 1.386(8)
C58 H58 0.9500
C58 C59 1.373(8)
C59 H59 0.9500
C59 C60 1.373(7)
C60 H60 0.9500
C61 C62 1.398(6)
C61 C66 1.397(6)
C62 H62 0.9500
C62 C63 1.395(6)
C63 H63 0.9500
C63 C64 1.372(8)
C64 H64 0.9500
C64 C65 1.382(8)
C65 H65 0.9500
C65 C66 1.389(6)
C66 H66 0.9500
C21A H21A 0.9800
C21A H21B 0.9800
C21A H21C 0.9800
C22A H22A 0.9800
C22A H22B 0.9800
C22A H22C 0.9800
C23A H23A 0.9800
C23A H23B 0.9800
C23A H23C 0.9800
C21B H21D 0.9800
C21B H21E 0.9800
C21B H21F 0.9800
C22B H22D 0.9800
C22B H22E 0.9800
C22B H22F 0.9800
C23B H23D 0.9800
C23B H23E 0.9800
C23B H23F 0.9800

loop_
_geom_torsion_atom_site_label_1
_geom_torsion_atom_site_label_2
_geom_torsion_atom_site_label_3
_geom_torsion_atom_site_label_4
_geom_torsion
Zr P1 C14 C12 -48.0(3)
Zr P1 C24 C25 106.7(3)
Zr P1 C24 C29 -73.5(4)
Zr P1 C30 C31 -174.9(3)
Zr P1 C30 C35 2.7(4)
Zr P2 C15 C3 100.3(3)
Zr P2 C36 C37 -148.0(3)
Zr P2 C36 C41 28.2(4)
Zr P2 C42 C43 63.8(4)
Zr P2 C42 C47 -110.8(3)
Zr N1 C2 C3 -17.9(4)
Zr N1 C2 C7 166.0(2)
Zr N1 C13 C8 -160.7(3)
Zr N1 C13 C12 17.3(6)
Zr C50 C51 C52 -179.1(3)
P1 C24 C25 C26 -179.0(3)
P1 C24 C29 C28 -179.8(4)
P1 C30 C31 C32 175.4(3)
P1 C30 C35 C34 -177.3(3)
P2 C36 C37 C38 176.4(3)
P2 C36 C41 C40 -176.0(3)
P2 C42 C43 C44 -175.3(3)
P2 C42 C47 C46 174.1(3)
P3 C49 C50 Zr -8.1(4)
P3 C49 C50 C51 172.3(3)
P3 C49 C54 C53 -172.3(3)
P3 C55 C56 C57 174.5(3)
P3 C55 C60 C59 -174.2(3)
P3 C61 C62 C63 178.2(4)
P3 C61 C66 C65 -177.4(4)
N1 C2 C3 C4 175.0(3)
N1 C2 C3 C15 -9.1(5)
N1 C2 C7 C6 -175.2(3)
N1 C2 C7 C8 3.7(4)
C2 N1 C13 C8 2.4(4)
C2 N1 C13 C12 -179.6(3)
C2 C3 C4 C5 3.4(5)
C2 C3 C15 Zr 27.8(3)
C2 C3 C15 P2 -57.9(4)
C2 C7 C8 C9 179.9(4)
C2 C7 C8 C13 -2.0(4)
C3 C2 C7 C6 8.7(5)
C3 C2 C7 C8 -172.3(3)
C3 C4 C5 C6 3.0(6)
C3 C4 C5 C16 -177.8(3)
C4 C3 C15 Zr -156.8(3)
C4 C3 C15 P2 117.5(4)
C4 C5 C6 C7 -3.8(6)
C4 C5 C16 C17 -7.8(6)
C4 C5 C16 C18 -129.4(4)
C4 C5 C16 C19 111.3(4)
C5 C6 C7 C2 -1.7(5)
C5 C6 C7 C8 179.7(4)
C6 C5 C16 C17 171.5(4)
C6 C5 C16 C18 49.9(5)
C6 C5 C16 C19 -69.5(5)
C6 C7 C8 C9 -1.4(7)
C6 C7 C8 C13 176.6(4)
C7 C2 C3 C4 -9.3(5)
C7 C2 C3 C15 166.6(3)
C7 C8 C9 C10 178.6(4)
C7 C8 C13 N1 -0.2(4)
C7 C8 C13 C12 -178.4(3)
C8 C9 C10 C11 -0.1(5)
C8 C9 C10 C20 -177.1(3)
C9 C8 C13 N1 178.2(3)
C9 C8 C13 C12 -0.1(5)
C9 C10 C11 C12 -1.4(5)
C9 C10 C20 C21A -122.2(4)
C9 C10 C20 C22A -1.5(5)
C9 C10 C20 C23A 117.1(4)
C9 C10 C20 C21B -59.3(7)
C9 C10 C20 C22B 62.0(8)
C9 C10 C20 C23B -177.6(7)
C10 C11 C12 C13 2.1(5)
C10 C11 C12 C14 -174.4(3)
C11 C10 C20 C21A 60.9(5)
C11 C10 C20 C22A -178.4(4)
C11 C10 C20 C23A -59.8(5)
C11 C10 C20 C21B 123.8(7)
C11 C10 C20 C22B -114.9(8)
C11 C10 C20 C23B 5.5(8)
C11 C12 C13 N1 -179.2(3)
C11 C12 C13 C8 -1.3(5)
C11 C12 C14 P1 -155.9(3)
C13 N1 C2 C3 172.2(3)
C13 N1 C2 C7 -3.8(4)
C13 C8 C9 C10 0.8(5)
C13 C12 C14 P1 28.0(5)
C14 P1 C24 C25 -15.5(4)
C14 P1 C24 C29 164.3(4)
C14 P1 C30 C31 -55.6(3)
C14 P1 C30 C35 122.0(3)
C14 C12 C13 N1 -2.9(6)
C14 C12 C13 C8 174.9(3)
C15 P2 C36 C37 150.2(3)
C15 P2 C36 C41 -33.5(4)
C15 P2 C42 C43 126.8(3)
C15 P2 C42 C47 -47.8(4)
C15 C3 C4 C5 -172.0(3)
C16 C5 C6 C7 176.9(4)
C20 C10 C11 C12 175.6(3)
C24 P1 C14 C12 80.2(3)
C24 P1 C30 C31 51.5(3)
C24 P1 C30 C35 -130.9(3)
C24 C25 C26 C27 -1.0(7)
C25 C24 C29 C28 0.0(8)
C25 C26 C27 C28 -0.4(8)
C26 C27 C28 C29 1.6(9)
C27 C28 C29 C24 -1.4(9)
C29 C24 C25 C26 1.2(6)
C30 P1 C14 C12 -175.4(3)
C30 P1 C24 C25 -118.6(3)
C30 P1 C24 C29 61.2(4)
C30 C31 C32 C33 2.7(7)
C31 C30 C35 C34 0.3(6)
C31 C32 C33 C34 -1.1(7)
C32 C33 C34 C35 -0.9(7)
C33 C34 C35 C30 1.3(6)
C35 C30 C31 C32 -2.3(6)
C36 P2 C15 Zr 123.11(14)
C36 P2 C15 C3 -136.5(3)
C36 P2 C42 C43 -120.5(3)
C36 P2 C42 C47 64.9(4)
C36 C37 C38 C39 -0.3(6)
C37 C36 C41 C40 0.3(6)
C37 C38 C39 C40 0.3(6)
C38 C39 C40 C41 0.1(6)
C39 C40 C41 C36 -0.3(6)
C41 C36 C37 C38 0.1(6)
C42 P2 C15 Zr -124.83(14)
C42 P2 C15 C3 -24.5(3)
C42 P2 C36 C37 36.2(4)
C42 P2 C36 C41 -147.6(3)
C42 C43 C44 C45 0.8(7)
C43 C42 C47 C46 -0.6(6)
C43 C44 C45 C46 0.2(7)
C44 C45 C46 C47 -1.3(7)
C45 C46 C47 C42 1.5(7)
C47 C42 C43 C44 -0.6(6)
C48 P3 C49 C50 -23.6(3)
C48 P3 C49 C54 151.9(3)
C48 P3 C55 C56 127.1(3)
C48 P3 C55 C60 -56.2(4)
C48 P3 C61 C62 120.0(4)
C48 P3 C61 C66 -62.6(4)
C49 P3 C48 Zr 42.4(2)
C49 P3 C55 C56 11.6(4)
C49 P3 C55 C60 -171.7(3)
C49 P3 C61 C62 -123.7(4)
C49 P3 C61 C66 53.8(4)
C49 C50 C51 C52 0.5(6)
C50 C49 C54 C53 2.8(6)
C50 C51 C52 C53 2.4(6)
C51 C52 C53 C54 -2.9(6)
C52 C53 C54 C49 0.4(6)
C54 C49 C50 Zr 176.5(3)
C54 C49 C50 C51 -3.2(5)
C55 P3 C48 Zr -79.0(2)
C55 P3 C49 C50 96.0(3)
C55 P3 C49 C54 -88.5(3)
C55 P3 C61 C62 -3.2(4)
C55 P3 C61 C66 174.2(3)
C55 C56 C57 C58 1.2(7)
C56 C55 C60 C59 2.5(6)
C56 C57 C58 C59 -0.6(8)
C57 C58 C59 C60 1.0(7)
C58 C59 C60 C55 -1.9(7)
C60 C55 C56 C57 -2.1(6)
C61 P3 C48 Zr 160.71(18)
C61 P3 C49 C50 -149.2(3)
C61 P3 C49 C54 26.3(4)
C61 P3 C55 C56 -104.8(3)
C61 P3 C55 C60 71.9(3)
C61 C62 C63 C64 -1.2(8)
C62 C61 C66 C65 0.2(7)
C62 C63 C64 C65 0.7(8)
C63 C64 C65 C66 0.3(8)
C64 C65 C66 C61 -0.7(7)
C66 C61 C62 C63 0.7(7)

loop_
_platon_squeeze_void_nr
_platon_squeeze_void_average_x
_platon_squeeze_void_average_y
_platon_squeeze_void_average_z
_platon_squeeze_void_volume
_platon_squeeze_void_count_electrons
_platon_squeeze_void_content
1 0.500 0.500 1.000 167 44 'diethyl ether'
